data_4063464
loop_
_publ_author_name
'Brunner, Henri'
'Muschiol, Manfred'
'Tsuno, Takashi'
'Takahashi, Takemoto'
'Zabel, Manfred'

_publ_section_title
;
 Pyramidal Stability of 16-Electron Half-Sandwich Intermediates
 [CpRu(P&#x2212;P)]+with P&#x2212;P Ligands Forming Four- to Six-Membered
 Chelate Rings
;
_journal_issue 2
_journal_name_full Organometallics
_journal_page_first 428
_journal_paper_doi 10.1021/om900830a
_journal_volume 29
_journal_year 2010
_chemical_absolute_configuration ad
_chemical_compound_source 'see text'
_chemical_formula_moiety 'C31 H29 Cl P2 Ru'
_chemical_formula_sum 'C31 H29 Cl P2 Ru'
_chemical_formula_weight 600.00
_chemical_name_systematic ?
_space_group_IT_number 4
_symmetry_cell_setting monoclinic
_symmetry_Int_Tables_number 4
_symmetry_space_group_name_Hall 'P 2yb'
_symmetry_space_group_name_H-M 'P 1 21 1'
_atom_sites_solution_hydrogens geom
_atom_sites_solution_primary direct
_atom_sites_solution_secondary difmap
_cell_angle_alpha 90
_cell_angle_beta 114.253(1)
_cell_angle_gamma 90
_cell_formula_units_Z 2
_cell_length_a 9.8103(1)
_cell_length_b 14.1330(1)
_cell_length_c 10.4642(1)
_cell_measurement_reflns_used 8550
_cell_measurement_temperature 123
_cell_measurement_theta_max 66.4191
_cell_measurement_theta_min 3.1216
_cell_volume 1322.80(2)
_computing_cell_refinement
;
CrysAlis RED, Oxford Diffraction Ltd.,
Version 1.171.32.30 (release 18-06-2008 CrysAlis171 .NET)
;
_computing_data_collection
;
CrysAlis CCD, Oxford Diffraction Ltd.,
Version 1.171.32.30 (release 18-06-2008 CrysAlis171 .NET)
;
_computing_data_reduction
;
CrysAlis RED, Oxford Diffraction Ltd.,
Version 1.171.32.30 (release 18-06-2008 CrysAlis171 .NET)
;
_computing_molecular_graphics 'PLATON (Spek, 1990)'
_computing_publication_material 'PLATON (Spek, 2003)'
_computing_structure_refinement 'SHELXL-97 (Sheldrick, 1997)'
_computing_structure_solution 'SIR-97 (Altomare, 1999)'
_diffrn_ambient_temperature 123
_diffrn_detector_area_resol_mean 10.5431
_diffrn_measured_fraction_theta_full 0.987
_diffrn_measured_fraction_theta_max 0.987
_diffrn_measurement_device_type 'Oxford Diffraction Gemini Ultra'
_diffrn_measurement_method omega-scan
_diffrn_radiation_monochromator mirror
_diffrn_radiation_probe x-ray
_diffrn_radiation_source 'Enhance (Cu) X-ray Source'
_diffrn_radiation_type CuK\a
_diffrn_radiation_wavelength 1.54184
_diffrn_reflns_av_R_equivalents 0.0279
_diffrn_reflns_av_sigmaI/netI 0.0296
_diffrn_reflns_limit_h_max 11
_diffrn_reflns_limit_h_min -11
_diffrn_reflns_limit_k_max 16
_diffrn_reflns_limit_k_min -16
_diffrn_reflns_limit_l_max 12
_diffrn_reflns_limit_l_min -12
_diffrn_reflns_number 10311
_diffrn_reflns_reduction_process
;
;
_diffrn_reflns_theta_full 66.56
_diffrn_reflns_theta_max 66.56
_diffrn_reflns_theta_min 4.63
_diffrn_standards_decay_% 0
_diffrn_standards_number 0
_exptl_absorpt_coefficient_mu 7.001
_exptl_absorpt_correction_T_max 1.00000
_exptl_absorpt_correction_T_min 0.57393
_exptl_absorpt_correction_type multi-scan
_exptl_absorpt_process_details
;
CrysAlis RED, Oxford Diffraction Ltd.,
Version 1.171.32.30 (release 18-06-2008 CrysAlis171 .NET)
Empirical absorption correction using spherical harmonics,
 implemented in SCALE3 ABSPACK scaling algorithm.
;
_exptl_crystal_colour yellow
_exptl_crystal_density_diffrn 1.506
_exptl_crystal_density_method 'Not Measured'
_exptl_crystal_description prism
_exptl_crystal_F_000 612
_exptl_crystal_size_max 0.097
_exptl_crystal_size_mid 0.060
_exptl_crystal_size_min 0.046
_refine_diff_density_max 0.384
_refine_diff_density_min -0.266
_refine_diff_density_rms 0.059
_refine_ls_abs_structure_details 'Flack H.D. (1983), Acta Cryst. A39, 876-881'
_refine_ls_abs_structure_Flack -0.008(6)
_refine_ls_extinction_method none
_refine_ls_goodness_of_fit_ref 1.051
_refine_ls_hydrogen_treatment constr
_refine_ls_matrix_type full
_refine_ls_number_parameters 317
_refine_ls_number_reflns 4347
_refine_ls_number_restraints 1
_refine_ls_restrained_S_all 1.051
_refine_ls_R_factor_all 0.0221
_refine_ls_R_factor_gt 0.0209
_refine_ls_shift/su_max 0.001
_refine_ls_shift/su_mean 0.000
_refine_ls_structure_factor_coef Fsqd
_refine_ls_weighting_details 'calc w=1/[\s^2^(Fo^2^)+(0.0310P)^2^]         where P=(Fo^2^+2Fc^2^)/3'
_refine_ls_weighting_scheme calc
_refine_ls_wR_factor_gt 0.0498
_refine_ls_wR_factor_ref 0.0501
_reflns_number_gt 4214
_reflns_number_total 4347
_reflns_threshold_expression I>2\s(I)
_cod_data_source_file om900830a_si_004.cif
_cod_data_source_block h245
_cod_depositor_comments
;
The following automatic conversions were performed:

'_symmetry_cell_setting' value 'Monoclinic' changed to 'monoclinic'
according to the built-in table from CIF Core dictionary named
'cif_core.dic' version 2.4.1 from 2010-06-29.

Automatic conversion script
Id: cif_fix_values 1673 2011-04-08 12:14:43Z adriana 
;
_cod_original_sg_symbol_H-M 'P 21'
_cod_database_code 4063464

loop_
_symmetry_equiv_pos_site_id
_symmetry_equiv_pos_as_xyz
1 x,y,z
2 -x,1/2+y,-z

loop_
_atom_site_aniso_label
_atom_site_aniso_U_11
_atom_site_aniso_U_22
_atom_site_aniso_U_33
_atom_site_aniso_U_23
_atom_site_aniso_U_13
_atom_site_aniso_U_12
Ru1 0.0146(1) 0.0134(1) 0.0151(1) -0.0007(1) 0.0057(1) 0.0003(1)
Cl1 0.0192(3) 0.0211(3) 0.0175(3) -0.0003(2) 0.0020(3) -0.0009(3)
P1 0.0157(3) 0.0134(3) 0.0132(3) 0.0011(3) 0.0045(3) 0.0002(3)
P2 0.0157(3) 0.0135(3) 0.0133(3) 0.0002(3) 0.0045(3) 0.0003(3)
C1 0.0377(16) 0.0303(16) 0.0168(13) -0.0072(16) 0.0136(12) 0.0043(17)
C2 0.0267(17) 0.0282(15) 0.0276(17) -0.0142(13) 0.0161(14) -0.0068(13)
C3 0.0329(18) 0.0256(15) 0.0347(18) 0.0013(14) 0.0216(15) 0.0065(14)
C4 0.0224(16) 0.0373(19) 0.0376(19) -0.0138(13) 0.0198(15) -0.0009(12)
C5 0.046(2) 0.0238(13) 0.0346(19) -0.0046(13) 0.0333(18) -0.0061(14)
C6 0.0203(15) 0.0132(12) 0.0153(14) 0.0000(11) 0.0052(12) 0.0029(11)
C7 0.0301(17) 0.0178(13) 0.0232(16) 0.0025(12) 0.0079(13) -0.0001(12)
C8 0.042(2) 0.0256(16) 0.0203(16) 0.0024(13) 0.0065(15) 0.0046(14)
C9 0.0313(19) 0.0358(17) 0.0230(17) -0.0086(15) -0.0035(14) 0.0095(15)
C10 0.0169(15) 0.0383(16) 0.0288(18) -0.0073(14) 0.0026(13) -0.0012(13)
C11 0.0220(16) 0.0268(14) 0.0225(16) -0.0020(13) 0.0081(13) -0.0006(12)
C12 0.0202(15) 0.0154(12) 0.0142(13) 0.0010(10) 0.0076(12) -0.0001(11)
C13 0.0199(15) 0.0177(13) 0.0167(14) 0.0009(11) 0.0056(12) -0.0014(11)
C14 0.0241(16) 0.0189(13) 0.0212(15) 0.0007(12) 0.0094(13) 0.0067(12)
C15 0.0312(18) 0.0171(13) 0.0342(18) -0.0007(12) 0.0153(15) -0.0021(12)
C16 0.0222(17) 0.0207(15) 0.046(2) 0.0000(14) 0.0138(15) -0.0047(12)
C17 0.0238(17) 0.0172(14) 0.0342(18) 0.0013(12) 0.0117(14) 0.0023(12)
C18 0.0176(14) 0.0134(13) 0.0158(14) 0.0016(10) 0.0057(12) 0.0024(11)
C19 0.0282(16) 0.0211(13) 0.0218(15) 0.0018(12) 0.0151(13) 0.0031(12)
C20 0.0122(13) 0.0175(13) 0.0163(14) 0.0019(11) 0.0034(11) -0.0001(10)
C21 0.0186(14) 0.0181(12) 0.0195(14) -0.0003(11) 0.0076(12) -0.0004(11)
C22 0.0219(15) 0.0273(15) 0.0174(15) -0.0018(12) 0.0080(12) -0.0018(12)
C23 0.0156(14) 0.0274(15) 0.0185(15) 0.0083(12) 0.0032(12) 0.0009(11)
C24 0.0224(16) 0.0153(13) 0.0256(16) 0.0036(11) 0.0087(13) 0.0006(11)
C25 0.0212(15) 0.0164(13) 0.0190(14) -0.0023(11) 0.0059(12) -0.0012(11)
C26 0.0184(14) 0.0133(12) 0.0173(15) -0.0019(11) 0.0047(12) 0.0016(10)
C27 0.0228(16) 0.0211(14) 0.0196(15) -0.0002(12) 0.0074(13) -0.0010(11)
C28 0.0236(16) 0.0267(15) 0.0276(17) 0.0034(13) 0.0108(14) -0.0036(12)
C29 0.0200(16) 0.0254(15) 0.0310(18) -0.0033(13) 0.0063(14) -0.0041(12)
C30 0.0212(16) 0.0334(16) 0.0165(15) -0.0081(13) 0.0040(13) -0.0012(13)
C31 0.0220(16) 0.0212(14) 0.0193(16) -0.0018(12) 0.0070(13) 0.0030(12)

loop_
_atom_site_label
_atom_site_type_symbol
_atom_site_thermal_displace_type
_atom_site_fract_x
_atom_site_fract_y
_atom_site_fract_z
_atom_site_occupancy
_atom_site_U_iso_or_equiv
_atom_site_calc_flag
_atom_site_refinement_flags
Ru1 Ru Uani 0.71662(2) 0.91258(1) 0.24323(2) 1.000 0.0145(1) . .
Cl1 Cl Uani 0.54630(7) 0.85022(4) 0.01723(7) 1.000 0.0211(2) . .
P1 P Uani 0.89331(8) 0.80534(5) 0.24912(7) 1.000 0.0146(2) . .
P2 P Uani 0.84610(8) 0.97264(4) 0.12304(7) 1.000 0.0147(2) . .
C1 C Uani 0.7628(3) 0.9206(3) 0.4625(3) 1.000 0.0275(9) . .
C2 C Uani 0.7501(4) 1.0136(2) 0.4098(3) 1.000 0.0259(9) . .
C3 C Uani 0.6002(4) 1.0259(2) 0.3090(4) 1.000 0.0285(10) . .
C4 C Uani 0.5247(4) 0.9404(2) 0.3009(4) 1.000 0.0300(10) . .
C5 C Uani 0.6228(4) 0.8753(2) 0.3951(4) 1.000 0.0293(10) . .
C6 C Uani 1.0709(3) 0.8040(2) 0.4038(3) 1.000 0.0170(8) . .
C7 C Uani 1.0682(4) 0.7631(2) 0.5238(3) 1.000 0.0247(9) . .
C8 C Uani 1.1956(4) 0.7611(2) 0.6482(3) 1.000 0.0314(10) . .
C9 C Uani 1.3274(4) 0.7994(3) 0.6545(4) 1.000 0.0349(10) . .
C10 C Uani 1.3321(4) 0.8394(2) 0.5360(4) 1.000 0.0302(9) . .
C11 C Uani 1.2053(3) 0.8419(2) 0.4109(3) 1.000 0.0241(9) . .
C12 C Uani 0.8583(3) 0.67852(19) 0.2188(3) 1.000 0.0164(8) . .
C13 C Uani 0.9743(3) 0.61463(19) 0.2433(3) 1.000 0.0187(8) . .
C14 C Uani 0.9436(3) 0.5187(2) 0.2181(3) 1.000 0.0214(8) . .
C15 C Uani 0.7982(4) 0.4865(2) 0.1685(4) 1.000 0.0269(10) . .
C16 C Uani 0.6827(4) 0.5487(2) 0.1456(4) 1.000 0.0297(10) . .
C17 C Uani 0.7125(4) 0.6455(2) 0.1719(3) 1.000 0.0251(9) . .
C18 C Uani 0.9145(3) 0.85524(18) 0.0938(3) 1.000 0.0160(8) . .
C19 C Uani 1.0457(3) 0.8406(2) 0.0529(3) 1.000 0.0221(8) . .
C20 C Uani 0.7520(3) 1.03107(19) -0.0460(3) 1.000 0.0161(8) . .
C21 C Uani 0.7118(3) 0.9855(2) -0.1752(3) 1.000 0.0188(8) . .
C22 C Uani 0.6393(3) 1.0342(2) -0.2990(3) 1.000 0.0222(9) . .
C23 C Uani 0.6052(3) 1.1292(2) -0.2977(3) 1.000 0.0218(8) . .
C24 C Uani 0.6397(3) 1.1750(2) -0.1704(3) 1.000 0.0215(9) . .
C25 C Uani 0.7120(3) 1.12573(19) -0.0467(3) 1.000 0.0196(8) . .
C26 C Uani 1.0135(3) 1.04639(18) 0.2066(3) 1.000 0.0172(8) . .
C27 C Uani 1.0799(3) 1.0893(2) 0.1255(3) 1.000 0.0216(9) . .
C28 C Uani 1.2113(4) 1.1410(2) 0.1892(3) 1.000 0.0259(9) . .
C29 C Uani 1.2773(4) 1.1502(2) 0.3333(4) 1.000 0.0268(9) . .
C30 C Uani 1.2136(3) 1.1078(2) 0.4155(3) 1.000 0.0249(9) . .
C31 C Uani 1.0812(3) 1.0563(2) 0.3517(3) 1.000 0.0213(9) . .
H1 H Uiso 0.85060 0.89320 0.53160 1.000 0.0330 calc R
H2 H Uiso 0.82740 1.05960 0.43660 1.000 0.0310 calc R
H3 H Uiso 0.55900 1.08180 0.25690 1.000 0.0340 calc R
H4 H Uiso 0.42300 0.92850 0.24100 1.000 0.0360 calc R
H5 H Uiso 0.59950 0.81230 0.41070 1.000 0.0350 calc R
H7 H Uiso 0.97790 0.73630 0.52040 1.000 0.0300 calc R
H8 H Uiso 1.19210 0.73320 0.72940 1.000 0.0380 calc R
H9 H Uiso 1.41460 0.79830 0.73990 1.000 0.0420 calc R
H10 H Uiso 1.42310 0.86550 0.54010 1.000 0.0360 calc R
H11 H Uiso 1.20990 0.86930 0.32990 1.000 0.0290 calc R
H13 H Uiso 1.07460 0.63660 0.27720 1.000 0.0220 calc R
H14 H Uiso 1.02290 0.47510 0.23520 1.000 0.0260 calc R
H15 H Uiso 0.77770 0.42100 0.15000 1.000 0.0320 calc R
H16 H Uiso 0.58280 0.52620 0.11220 1.000 0.0360 calc R
H17 H Uiso 0.63300 0.68840 0.15750 1.000 0.0300 calc R
H18 H Uiso 0.82730 0.82850 0.01250 1.000 0.0190 calc R
H19A H Uiso 1.01310 0.85350 -0.04740 1.000 0.0330 calc R
H19B H Uiso 1.08100 0.77520 0.07280 1.000 0.0330 calc R
H19C H Uiso 1.12700 0.88390 0.10700 1.000 0.0330 calc R
H21 H Uiso 0.73470 0.92040 -0.17750 1.000 0.0230 calc R
H22 H Uiso 0.61250 1.00230 -0.38590 1.000 0.0270 calc R
H23 H Uiso 0.55850 1.16290 -0.38330 1.000 0.0260 calc R
H24 H Uiso 0.61380 1.23960 -0.16870 1.000 0.0260 calc R
H25 H Uiso 0.73500 1.15720 0.04000 1.000 0.0240 calc R
H27 H Uiso 1.03480 1.08300 0.02640 1.000 0.0260 calc R
H28 H Uiso 1.25560 1.16990 0.13370 1.000 0.0310 calc R
H29 H Uiso 1.36680 1.18580 0.37660 1.000 0.0320 calc R
H30 H Uiso 1.25980 1.11390 0.51460 1.000 0.0300 calc R
H31 H Uiso 1.03700 1.02790 0.40770 1.000 0.0260 calc R

loop_
_atom_type_symbol
_atom_type_description
_atom_type_scat_dispersion_real
_atom_type_scat_dispersion_imag
_atom_type_scat_source
Ru Ru 0.0552 3.2960 'International Tables Vol C Tables 4.2.6.8 and 6.1.1.4'
P P 0.2955 0.4335 'International Tables Vol C Tables 4.2.6.8 and 6.1.1.4'
Cl Cl 0.3639 0.7018 'International Tables Vol C Tables 4.2.6.8 and 6.1.1.4'
H H 0.0000 0.0000 'International Tables Vol C Tables 4.2.6.8 and 6.1.1.4'
C C 0.0181 0.0091 'International Tables Vol C Tables 4.2.6.8 and 6.1.1.4'

loop_
_geom_angle_atom_site_label_1
_geom_angle_atom_site_label_2
_geom_angle_atom_site_label_3
_geom_angle
_geom_angle_site_symmetry_1
_geom_angle_site_symmetry_2
_geom_angle_site_symmetry_3
_geom_angle_publ_flag
Cl1 Ru1 P1 89.80(2) . . . yes
Cl1 Ru1 P2 85.11(2) . . . yes
Cl1 Ru1 C1 144.66(10) . . . yes
Cl1 Ru1 C2 146.71(10) . . . yes
Cl1 Ru1 C3 108.99(10) . . . yes
Cl1 Ru1 C4 90.45(10) . . . yes
Cl1 Ru1 C5 106.92(10) . . . yes
P1 Ru1 P2 70.99(3) . . . yes
P1 Ru1 C1 100.44(10) . . . yes
P1 Ru1 C2 123.49(10) . . . yes
P1 Ru1 C3 161.06(10) . . . yes
P1 Ru1 C4 145.42(8) . . . yes
P1 Ru1 C5 111.05(9) . . . yes
P2 Ru1 C1 130.23(10) . . . yes
P2 Ru1 C2 105.22(10) . . . yes
P2 Ru1 C3 111.92(9) . . . yes
P2 Ru1 C4 143.42(8) . . . yes
P2 Ru1 C5 167.64(9) . . . yes
C1 Ru1 C2 38.10(14) . . . yes
C1 Ru1 C3 62.87(14) . . . yes
C1 Ru1 C4 62.26(13) . . . yes
C1 Ru1 C5 37.86(14) . . . yes
C2 Ru1 C3 37.72(14) . . . yes
C2 Ru1 C4 62.23(14) . . . yes
C2 Ru1 C5 63.15(12) . . . yes
C3 Ru1 C4 36.56(12) . . . yes
C3 Ru1 C5 62.04(12) . . . yes
C4 Ru1 C5 36.82(13) . . . yes
Ru1 P1 C6 117.88(10) . . . yes
Ru1 P1 C12 124.02(11) . . . yes
Ru1 P1 C18 94.63(9) . . . yes
C6 P1 C12 100.74(13) . . . yes
C6 P1 C18 111.71(14) . . . yes
C12 P1 C18 107.49(13) . . . yes
Ru1 P2 C18 94.52(10) . . . yes
Ru1 P2 C20 121.85(11) . . . yes
Ru1 P2 C26 122.64(10) . . . yes
C18 P2 C20 108.51(13) . . . yes
C18 P2 C26 105.79(14) . . . yes
C20 P2 C26 101.68(13) . . . yes
Ru1 C1 C2 71.71(17) . . . yes
Ru1 C1 C5 73.0(2) . . . yes
C2 C1 C5 108.4(3) . . . no
Ru1 C2 C1 70.20(17) . . . yes
Ru1 C2 C3 73.51(18) . . . yes
C1 C2 C3 107.6(3) . . . no
Ru1 C3 C2 68.77(19) . . . yes
Ru1 C3 C4 71.8(2) . . . yes
C2 C3 C4 107.4(3) . . . no
Ru1 C4 C3 71.7(2) . . . yes
Ru1 C4 C5 70.3(2) . . . yes
C3 C4 C5 109.3(3) . . . no
Ru1 C5 C1 69.1(2) . . . yes
Ru1 C5 C4 72.9(2) . . . yes
C1 C5 C4 107.4(3) . . . no
P1 C6 C7 116.0(3) . . . yes
P1 C6 C11 125.4(2) . . . yes
C7 C6 C11 118.6(3) . . . no
C6 C7 C8 120.8(3) . . . no
C7 C8 C9 120.2(3) . . . no
C8 C9 C10 119.7(4) . . . no
C9 C10 C11 120.7(4) . . . no
C6 C11 C10 120.1(3) . . . no
P1 C12 C13 121.5(2) . . . yes
P1 C12 C17 118.9(2) . . . yes
C13 C12 C17 119.5(3) . . . no
C12 C13 C14 120.1(3) . . . no
C13 C14 C15 120.2(3) . . . no
C14 C15 C16 120.4(3) . . . no
C15 C16 C17 119.9(4) . . . no
C12 C17 C16 119.9(3) . . . no
P1 C18 P2 90.98(13) . . . yes
P1 C18 C19 127.1(2) . . . yes
P2 C18 C19 124.7(2) . . . yes
P2 C20 C21 123.9(2) . . . yes
P2 C20 C25 118.0(2) . . . yes
C21 C20 C25 118.0(3) . . . no
C20 C21 C22 120.6(3) . . . no
C21 C22 C23 120.5(3) . . . no
C22 C23 C24 119.7(3) . . . no
C23 C24 C25 119.5(3) . . . no
C20 C25 C24 121.6(3) . . . no
P2 C26 C27 120.3(2) . . . yes
P2 C26 C31 120.6(2) . . . yes
C27 C26 C31 119.0(3) . . . no
C26 C27 C28 120.4(3) . . . no
C27 C28 C29 120.0(3) . . . no
C28 C29 C30 120.5(3) . . . no
C29 C30 C31 119.7(3) . . . no
C26 C31 C30 120.5(3) . . . no
Ru1 C1 H1 121.00 . . . no
C2 C1 H1 126.00 . . . no
C5 C1 H1 126.00 . . . no
Ru1 C2 H2 122.00 . . . no
C1 C2 H2 126.00 . . . no
C3 C2 H2 126.00 . . . no
Ru1 C3 H3 125.00 . . . no
C2 C3 H3 126.00 . . . no
C4 C3 H3 126.00 . . . no
Ru1 C4 H4 124.00 . . . no
C3 C4 H4 125.00 . . . no
C5 C4 H4 125.00 . . . no
Ru1 C5 H5 123.00 . . . no
C1 C5 H5 126.00 . . . no
C4 C5 H5 126.00 . . . no
C6 C7 H7 120.00 . . . no
C8 C7 H7 120.00 . . . no
C7 C8 H8 120.00 . . . no
C9 C8 H8 120.00 . . . no
C8 C9 H9 120.00 . . . no
C10 C9 H9 120.00 . . . no
C9 C10 H10 120.00 . . . no
C11 C10 H10 120.00 . . . no
C6 C11 H11 120.00 . . . no
C10 C11 H11 120.00 . . . no
C12 C13 H13 120.00 . . . no
C14 C13 H13 120.00 . . . no
C13 C14 H14 120.00 . . . no
C15 C14 H14 120.00 . . . no
C14 C15 H15 120.00 . . . no
C16 C15 H15 120.00 . . . no
C15 C16 H16 120.00 . . . no
C17 C16 H16 120.00 . . . no
C12 C17 H17 120.00 . . . no
C16 C17 H17 120.00 . . . no
P1 C18 H18 104.00 . . . no
P2 C18 H18 104.00 . . . no
C19 C18 H18 104.00 . . . no
C18 C19 H19A 109.00 . . . no
C18 C19 H19B 109.00 . . . no
C18 C19 H19C 109.00 . . . no
H19A C19 H19B 110.00 . . . no
H19A C19 H19C 109.00 . . . no
H19B C19 H19C 110.00 . . . no
C20 C21 H21 120.00 . . . no
C22 C21 H21 120.00 . . . no
C21 C22 H22 120.00 . . . no
C23 C22 H22 120.00 . . . no
C22 C23 H23 120.00 . . . no
C24 C23 H23 120.00 . . . no
C23 C24 H24 120.00 . . . no
C25 C24 H24 120.00 . . . no
C20 C25 H25 119.00 . . . no
C24 C25 H25 119.00 . . . no
C26 C27 H27 120.00 . . . no
C28 C27 H27 120.00 . . . no
C27 C28 H28 120.00 . . . no
C29 C28 H28 120.00 . . . no
C28 C29 H29 120.00 . . . no
C30 C29 H29 120.00 . . . no
C29 C30 H30 120.00 . . . no
C31 C30 H30 120.00 . . . no
C26 C31 H31 120.00 . . . no
C30 C31 H31 120.00 . . . no

loop_
_geom_bond_atom_site_label_1
_geom_bond_atom_site_label_2
_geom_bond_distance
_geom_bond_site_symmetry_1
_geom_bond_site_symmetry_2
_geom_bond_publ_flag
Ru1 Cl1 2.4321(7) . . yes
Ru1 P1 2.2843(8) . . yes
Ru1 P2 2.2865(8) . . yes
Ru1 C1 2.152(3) . . yes
Ru1 C2 2.171(3) . . yes
Ru1 C3 2.234(4) . . yes
Ru1 C4 2.235(4) . . yes
Ru1 C5 2.203(4) . . yes
P1 C6 1.827(3) . . yes
P1 C12 1.828(3) . . yes
P1 C18 1.860(3) . . yes
P2 C18 1.862(3) . . yes
P2 C20 1.823(3) . . yes
P2 C26 1.835(3) . . yes
C1 C2 1.411(5) . . no
C1 C5 1.414(5) . . no
C2 C3 1.425(5) . . no
C3 C4 1.402(5) . . no
C4 C5 1.402(5) . . no
C6 C7 1.393(4) . . no
C6 C11 1.397(4) . . no
C7 C8 1.386(5) . . no
C8 C9 1.378(6) . . no
C9 C10 1.381(5) . . no
C10 C11 1.387(5) . . no
C12 C13 1.392(4) . . no
C12 C17 1.389(5) . . no
C13 C14 1.390(4) . . no
C14 C15 1.380(5) . . no
C15 C16 1.375(5) . . no
C16 C17 1.402(4) . . no
C18 C19 1.528(5) . . no
C20 C21 1.400(4) . . no
C20 C25 1.393(4) . . no
C21 C22 1.379(4) . . no
C22 C23 1.385(4) . . no
C23 C24 1.392(4) . . no
C24 C25 1.382(4) . . no
C26 C27 1.402(4) . . no
C26 C31 1.392(4) . . no
C27 C28 1.391(5) . . no
C28 C29 1.381(5) . . no
C29 C30 1.390(5) . . no
C30 C31 1.397(4) . . no
C1 H1 0.9500 . . no
C2 H2 0.9500 . . no
C3 H3 0.9500 . . no
C4 H4 0.9500 . . no
C5 H5 0.9500 . . no
C7 H7 0.9500 . . no
C8 H8 0.9500 . . no
C9 H9 0.9500 . . no
C10 H10 0.9500 . . no
C11 H11 0.9500 . . no
C13 H13 0.9500 . . no
C14 H14 0.9500 . . no
C15 H15 0.9500 . . no
C16 H16 0.9500 . . no
C17 H17 0.9500 . . no
C18 H18 1.0000 . . no
C19 H19A 0.9800 . . no
C19 H19B 0.9800 . . no
C19 H19C 0.9800 . . no
C21 H21 0.9500 . . no
C22 H22 0.9500 . . no
C23 H23 0.9500 . . no
C24 H24 0.9500 . . no
C25 H25 0.9500 . . no
C27 H27 0.9500 . . no
C28 H28 0.9500 . . no
C29 H29 0.9500 . . no
C30 H30 0.9500 . . no
C31 H31 0.9500 . . no

loop_
_geom_contact_atom_site_label_1
_geom_contact_atom_site_label_2
_geom_contact_distance
_geom_contact_site_symmetry_1
_geom_contact_site_symmetry_2
_geom_contact_publ_flag
Ru1 H17 3.3000 . . no
Ru1 H31 3.3200 . . no
Cl1 P1 3.3306(10) . . no
Cl1 P2 3.1929(10) . . no
Cl1 C4 3.316(4) . . no
Cl1 C9 3.583(4) . 1_454 no
Cl1 C17 3.388(3) . . no
Cl1 C18 3.364(3) . . no
Cl1 C20 3.484(3) . . no
Cl1 C21 3.610(3) . . no
Cl1 C16 3.560(3) . 2_655 no
Cl1 H17 2.6600 . . no
Cl1 H18 2.7900 . . no
Cl1 H9 2.7500 . 1_454 no
Cl1 H15 3.1000 . 2_655 no
Cl1 H16 2.8700 . 2_655 no
Cl1 H24 3.0800 . 2_645 no
P1 Cl1 3.3306(10) . . no
P1 P2 2.6540(9) . . no
P1 C1 3.410(3) . . no
P1 C5 3.699(4) . . no
P1 C26 3.691(3) . . no
P2 Cl1 3.1929(10) . . no
P2 P1 2.6540(9) . . no
P2 C2 3.542(3) . . no
C1 P1 3.410(3) . . no
C1 C3 2.288(5) . . no
C1 C4 2.269(5) . . no
C1 C7 3.573(5) . . no
C1 C22 3.572(4) . 1_556 no
C2 C31 3.593(5) . . no
C2 P2 3.542(3) . . no
C2 C4 2.278(5) . . no
C2 C5 2.290(5) . . no
C3 C5 2.286(4) . . no
C3 C1 2.288(5) . . no
C4 C1 2.269(5) . . no
C4 Cl1 3.316(4) . . no
C4 C2 2.278(5) . . no
C5 C3 2.286(4) . . no
C5 P1 3.699(4) . . no
C5 C2 2.290(5) . . no
C7 C13 3.413(4) . . no
C7 C1 3.573(5) . . no
C9 Cl1 3.583(4) . 1_656 no
C11 C19 3.416(4) . . no
C11 C31 3.229(4) . . no
C13 C7 3.413(4) . . no
C16 Cl1 3.560(3) . 2_645 no
C17 C24 3.474(5) . 2_645 no
C17 Cl1 3.388(3) . . no
C19 C11 3.416(4) . . no
C19 C27 3.583(4) . . no
C21 Cl1 3.610(3) . . no
C22 C1 3.572(4) . 1_554 no
C24 C17 3.474(5) . 2_655 no
C25 C27 3.346(4) . . no
C27 C25 3.346(4) . . no
C27 C19 3.583(4) . . no
C31 C2 3.593(5) . . no
C31 C11 3.229(4) . . no
C1 H14 3.0900 . 2_756 no
C1 H5 2.1200 . . no
C1 H22 2.8200 . 1_556 no
C1 H2 2.1200 . . no
C2 H31 2.8300 . . no
C2 H22 2.9600 . 1_556 no
C2 H1 2.1100 . . no
C2 H3 2.1300 . . no
C3 H2 2.1300 . . no
C3 H4 2.1000 . . no
C4 H3 2.1100 . . no
C4 H5 2.1100 . . no
C5 H10 2.9300 . 1_455 no
C5 H1 2.1200 . . no
C5 H22 2.9500 . 1_556 no
C5 H4 2.1000 . . no
C6 H13 2.7200 . . no
C7 H1 2.8400 . . no
C7 H2 3.0200 . 2_746 no
C8 H2 2.9600 . 2_746 no
C8 H15 3.0300 . 2_756 no
C11 H31 3.1000 . . no
C11 H19C 3.0100 . . no
C12 H7 2.9900 . . no
C13 H27 2.8200 . 2_745 no
C14 H19A 3.0700 . 2_745 no
C14 H27 2.8000 . 2_745 no
C18 H21 2.8100 . . no
C18 H11 2.9400 . . no
C19 H11 2.7100 . . no
C20 H27 2.6600 . . no
C20 H16 3.0700 . 2_655 no
C21 H14 2.9200 . 2_755 no
C21 H18 2.8700 . . no
C22 H13 3.0800 . 2_755 no
C23 H13 3.0600 . 2_755 no
C24 H19B 2.8700 . 2_755 no
C24 H17 2.7400 . 2_655 no
C25 H19B 3.0200 . 2_755 no
C25 H16 3.0300 . 2_655 no
C25 H27 3.0000 . . no
C26 H25 3.0100 . . no
C26 H19C 2.9200 . . no
C26 H11 3.1000 . . no
C27 H19C 2.9600 . . no
C30 H7 2.8800 . 2_756 no
C31 H2 2.9700 . . no
C31 H11 2.9800 . . no
C31 H7 3.0400 . 2_756 no
H1 C7 2.8400 . . no
H1 H7 2.5700 . . no
H1 H14 2.5200 . 2_756 no
H2 C31 2.9700 . . no
H2 H31 2.2400 . . no
H2 C7 3.0200 . 2_756 no
H2 C8 2.9600 . 2_756 no
H5 H23 2.5600 . 2_645 no
H7 C12 2.9900 . . no
H7 H1 2.5700 . . no
H7 C30 2.8800 . 2_746 no
H7 C31 3.0400 . 2_746 no
H8 H25 2.4600 . 2_746 no
H9 Cl1 2.7500 . 1_656 no
H10 C5 2.9300 . 1_655 no
H10 H22 2.5700 . 1_656 no
H11 C18 2.9400 . . no
H11 C19 2.7100 . . no
H11 C26 3.1000 . . no
H11 C31 2.9800 . . no
H11 H19C 2.1400 . . no
H13 C6 2.7200 . . no
H13 C22 3.0800 . 2_745 no
H13 C23 3.0600 . 2_745 no
H14 C1 3.0900 . 2_746 no
H14 C21 2.9200 . 2_745 no
H14 H1 2.5200 . 2_746 no
H14 H19A 2.5200 . 2_745 no
H15 Cl1 3.1000 . 2_645 no
H15 C8 3.0300 . 2_746 no
H16 Cl1 2.8700 . 2_645 no
H16 C20 3.0700 . 2_645 no
H16 C25 3.0300 . 2_645 no
H17 Ru1 3.3000 . . no
H17 Cl1 2.6600 . . no
H17 C24 2.7400 . 2_645 no
H17 H24 2.5800 . 2_645 no
H18 Cl1 2.7900 . . no
H18 C21 2.8700 . . no
H18 H21 2.2300 . . no
H19A C14 3.0700 . 2_755 no
H19A H14 2.5200 . 2_755 no
H19B C24 2.8700 . 2_745 no
H19B C25 3.0200 . 2_745 no
H19C C11 3.0100 . . no
H19C C26 2.9200 . . no
H19C C27 2.9600 . . no
H19C H11 2.1400 . . no
H21 C18 2.8100 . . no
H21 H18 2.2300 . . no
H22 C1 2.8200 . 1_554 no
H22 C2 2.9600 . 1_554 no
H22 C5 2.9500 . 1_554 no
H22 H10 2.5700 . 1_454 no
H23 H29 2.4600 . 1_454 no
H23 H5 2.5600 . 2_655 no
H24 Cl1 3.0800 . 2_655 no
H24 H17 2.5800 . 2_655 no
H25 C26 3.0100 . . no
H25 H8 2.4600 . 2_756 no
H27 C20 2.6600 . . no
H27 C25 3.0000 . . no
H27 C13 2.8200 . 2_755 no
H27 C14 2.8000 . 2_755 no
H29 H23 2.4600 . 1_656 no
H31 Ru1 3.3200 . . no
H31 C2 2.8300 . . no
H31 C11 3.1000 . . no
H31 H2 2.2400 . . no

loop_
_geom_hbond_atom_site_label_D
_geom_hbond_atom_site_label_H
_geom_hbond_atom_site_label_A
_geom_hbond_distance_DH
_geom_hbond_distance_HA
_geom_hbond_distance_DA
_geom_hbond_angle_DHA
_geom_hbond_site_symmetry_A
_geom_hbond_publ_flag
C9 H9 Cl1 0.9500 2.7500 3.583(4) 147.00 1_656 yes
C17 H17 Cl1 0.9500 2.6600 3.388(3) 134.00 . yes
C18 H18 Cl1 1.0000 2.7900 3.364(3) 117.00 . yes

loop_
_geom_torsion_atom_site_label_1
_geom_torsion_atom_site_label_2
_geom_torsion_atom_site_label_3
_geom_torsion_atom_site_label_4
_geom_torsion
_geom_torsion_site_symmetry_1
_geom_torsion_site_symmetry_2
_geom_torsion_site_symmetry_3
_geom_torsion_site_symmetry_4
_geom_torsion_publ_flag
Cl1 Ru1 P1 C6 -178.21(11) . . . . no
P2 Ru1 P1 C6 96.90(11) . . . . no
C1 Ru1 P1 C6 -32.24(15) . . . . no
C2 Ru1 P1 C6 0.88(16) . . . . no
C4 Ru1 P1 C6 -87.7(2) . . . . no
C5 Ru1 P1 C6 -70.12(15) . . . . no
Cl1 Ru1 P1 C12 -50.51(12) . . . . no
P2 Ru1 P1 C12 -135.40(12) . . . . no
C1 Ru1 P1 C12 95.47(15) . . . . no
C2 Ru1 P1 C12 128.58(16) . . . . no
C4 Ru1 P1 C12 40.0(2) . . . . no
C5 Ru1 P1 C12 57.59(15) . . . . no
Cl1 Ru1 P1 C18 64.24(9) . . . . no
P2 Ru1 P1 C18 -20.66(9) . . . . no
C1 Ru1 P1 C18 -149.79(14) . . . . no
C2 Ru1 P1 C18 -116.68(14) . . . . no
C4 Ru1 P1 C18 154.73(19) . . . . no
C5 Ru1 P1 C18 172.33(14) . . . . no
Cl1 Ru1 P2 C18 -70.84(10) . . . . no
P1 Ru1 P2 C18 20.64(9) . . . . no
C1 Ru1 P2 C18 108.32(17) . . . . no
C2 Ru1 P2 C18 141.37(13) . . . . no
C3 Ru1 P2 C18 -179.36(14) . . . . no
C4 Ru1 P2 C18 -154.97(18) . . . . no
Cl1 Ru1 P2 C20 44.24(11) . . . . no
P1 Ru1 P2 C20 135.72(11) . . . . no
C1 Ru1 P2 C20 -136.61(17) . . . . no
C2 Ru1 P2 C20 -103.55(14) . . . . no
C3 Ru1 P2 C20 -64.28(15) . . . . no
C4 Ru1 P2 C20 -39.89(19) . . . . no
Cl1 Ru1 P2 C26 177.16(11) . . . . no
P1 Ru1 P2 C26 -91.37(11) . . . . no
C1 Ru1 P2 C26 -3.69(18) . . . . no
C2 Ru1 P2 C26 29.37(14) . . . . no
C3 Ru1 P2 C26 68.64(15) . . . . no
C4 Ru1 P2 C26 93.02(19) . . . . no
Cl1 Ru1 C1 C2 -122.9(2) . . . . no
P1 Ru1 C1 C2 132.4(2) . . . . no
P2 Ru1 C1 C2 58.6(2) . . . . no
C3 Ru1 C1 C2 -38.1(2) . . . . no
C4 Ru1 C1 C2 -79.5(2) . . . . no
C5 Ru1 C1 C2 -116.6(3) . . . . no
Cl1 Ru1 C1 C5 -6.3(3) . . . . no
P1 Ru1 C1 C5 -110.98(19) . . . . no
P2 Ru1 C1 C5 175.16(15) . . . . no
C2 Ru1 C1 C5 116.6(3) . . . . no
C3 Ru1 C1 C5 78.5(2) . . . . no
C4 Ru1 C1 C5 37.13(18) . . . . no
C1 Ru1 C2 C3 -116.2(3) . . . . no
C4 Ru1 C2 C3 -36.6(2) . . . . no
C5 Ru1 C2 C3 -78.2(2) . . . . no
Cl1 Ru1 C4 C3 -122.4(2) . . . . no
P1 Ru1 C4 C3 147.31(18) . . . . no
P2 Ru1 C4 C3 -40.0(3) . . . . no
Cl1 Ru1 C2 C1 117.79(18) . . . . no
P1 Ru1 C2 C1 -60.5(2) . . . . no
P2 Ru1 C2 C1 -137.55(18) . . . . no
C3 Ru1 C2 C1 116.2(3) . . . . no
C4 Ru1 C2 C1 79.6(2) . . . . no
C5 Ru1 C2 C1 38.0(2) . . . . no
Cl1 Ru1 C2 C3 1.6(3) . . . . no
P1 Ru1 C2 C3 -176.70(16) . . . . no
P2 Ru1 C2 C3 106.29(19) . . . . no
C5 Ru1 C3 C4 -36.3(2) . . . . no
C1 Ru1 C3 C2 38.5(2) . . . . no
C4 Ru1 C3 C2 117.7(3) . . . . no
Cl1 Ru1 C5 C1 176.19(19) . . . . no
P1 Ru1 C5 C1 79.7(2) . . . . no
C2 Ru1 C5 C1 -38.2(2) . . . . no
Cl1 Ru1 C3 C2 -179.05(17) . . . . no
P2 Ru1 C3 C2 -86.69(19) . . . . no
C3 Ru1 C4 C5 -119.2(3) . . . . no
C2 Ru1 C4 C3 37.8(2) . . . . no
C5 Ru1 C3 C2 81.4(2) . . . . no
Cl1 Ru1 C3 C4 63.2(2) . . . . no
P2 Ru1 C3 C4 155.60(19) . . . . no
C1 Ru1 C3 C4 -79.2(2) . . . . no
C2 Ru1 C3 C4 -117.7(3) . . . . no
C1 Ru1 C4 C3 81.0(2) . . . . no
C3 Ru1 C5 C1 -80.9(2) . . . . no
C5 Ru1 C4 C3 119.2(3) . . . . no
Cl1 Ru1 C4 C5 118.38(19) . . . . no
P1 Ru1 C4 C5 28.1(3) . . . . no
P2 Ru1 C4 C5 -159.24(15) . . . . no
C1 Ru1 C4 C5 -38.2(2) . . . . no
C2 Ru1 C4 C5 -81.5(2) . . . . no
P1 Ru1 C5 C4 -163.36(17) . . . . no
C4 Ru1 C5 C1 -116.9(3) . . . . no
Cl1 Ru1 C5 C4 -66.87(19) . . . . no
C3 Ru1 C5 C4 36.1(2) . . . . no
C1 Ru1 C5 C4 116.9(3) . . . . no
C2 Ru1 C5 C4 78.8(2) . . . . no
C18 P1 C12 C17 -99.8(3) . . . . no
Ru1 P1 C6 C11 -103.3(3) . . . . no
C12 P1 C18 C19 -71.4(3) . . . . no
C18 P1 C6 C7 -176.6(2) . . . . no
Ru1 P1 C12 C17 8.6(3) . . . . no
C6 P1 C18 C19 38.2(3) . . . . no
C6 P1 C12 C17 143.2(2) . . . . no
C18 P1 C6 C11 4.7(3) . . . . no
C12 P1 C6 C11 118.6(3) . . . . no
Ru1 P1 C6 C7 75.4(2) . . . . no
C18 P1 C12 C13 81.0(3) . . . . no
Ru1 P1 C18 C19 160.7(2) . . . . no
C6 P1 C18 P2 -98.31(14) . . . . no
C12 P1 C6 C7 -62.8(3) . . . . no
Ru1 P1 C18 P2 24.19(11) . . . . no
Ru1 P1 C12 C13 -170.6(2) . . . . no
C12 P1 C18 P2 152.07(13) . . . . no
C6 P1 C12 C13 -36.0(3) . . . . no
C26 P2 C18 C19 -36.5(3) . . . . no
C20 P2 C18 C19 71.9(3) . . . . no
Ru1 P2 C20 C25 81.8(3) . . . . no
C26 P2 C18 P1 101.61(14) . . . . no
C26 P2 C20 C21 123.7(3) . . . . no
Ru1 P2 C26 C31 10.1(3) . . . . no
Ru1 P2 C26 C27 -173.52(19) . . . . no
C18 P2 C20 C21 12.4(3) . . . . no
C20 P2 C18 P1 -149.94(13) . . . . no
Ru1 P2 C18 P1 -24.16(11) . . . . no
C18 P2 C26 C31 -96.1(3) . . . . no
C18 P2 C20 C25 -170.4(2) . . . . no
C20 P2 C26 C27 -33.0(3) . . . . no
Ru1 P2 C18 C19 -162.3(2) . . . . no
C18 P2 C26 C27 80.3(3) . . . . no
C26 P2 C20 C25 -59.2(3) . . . . no
Ru1 P2 C20 C21 -95.4(3) . . . . no
C20 P2 C26 C31 150.6(2) . . . . no
C2 C1 C5 C4 0.2(4) . . . . no
C5 C1 C2 Ru1 -64.3(2) . . . . no
Ru1 C1 C2 C3 64.5(2) . . . . no
C2 C1 C5 Ru1 63.4(2) . . . . no
Ru1 C1 C5 C4 -63.2(3) . . . . no
C5 C1 C2 C3 0.2(4) . . . . no
C1 C2 C3 Ru1 -62.3(2) . . . . no
Ru1 C2 C3 C4 61.8(3) . . . . no
C1 C2 C3 C4 -0.6(4) . . . . no
C2 C3 C4 C5 0.7(4) . . . . no
Ru1 C3 C4 C5 60.5(3) . . . . no
C2 C3 C4 Ru1 -59.8(3) . . . . no
C3 C4 C5 C1 -0.6(4) . . . . no
Ru1 C4 C5 C1 60.8(3) . . . . no
C3 C4 C5 Ru1 -61.4(3) . . . . no
P1 C6 C7 C8 -177.9(2) . . . . no
P1 C6 C11 C10 177.8(2) . . . . no
C11 C6 C7 C8 0.8(4) . . . . no
C7 C6 C11 C10 -0.8(4) . . . . no
C6 C7 C8 C9 -0.3(5) . . . . no
C7 C8 C9 C10 -0.3(5) . . . . no
C8 C9 C10 C11 0.4(5) . . . . no
C9 C10 C11 C6 0.2(5) . . . . no
P1 C12 C17 C16 178.9(3) . . . . no
P1 C12 C13 C14 -179.5(2) . . . . no
C17 C12 C13 C14 1.3(4) . . . . no
C13 C12 C17 C16 -1.9(5) . . . . no
C12 C13 C14 C15 0.1(5) . . . . no
C13 C14 C15 C16 -1.0(5) . . . . no
C14 C15 C16 C17 0.4(6) . . . . no
C15 C16 C17 C12 1.1(5) . . . . no
P2 C20 C21 C22 179.3(3) . . . . no
C21 C20 C25 C24 -2.4(5) . . . . no
C25 C20 C21 C22 2.2(5) . . . . no
P2 C20 C25 C24 -179.7(3) . . . . no
C20 C21 C22 C23 0.1(5) . . . . no
C21 C22 C23 C24 -2.3(5) . . . . no
C22 C23 C24 C25 2.1(5) . . . . no
C23 C24 C25 C20 0.3(5) . . . . no
P2 C26 C27 C28 -176.5(2) . . . . no
C31 C26 C27 C28 -0.1(4) . . . . no
P2 C26 C31 C30 176.1(2) . . . . no
C27 C26 C31 C30 -0.3(4) . . . . no
C26 C27 C28 C29 0.1(5) . . . . no
C27 C28 C29 C30 0.2(5) . . . . no
C28 C29 C30 C31 -0.6(5) . . . . no
C29 C30 C31 C26 0.6(4) . . . . no
